data_4109282
loop_
_publ_author_name
'Keith Man-Chung Wong'
'Ling-Ling Hung'
'Wai Han Lam'
'Nianyong Zhu'
'Vivian Wing-Wah Yam'

_publ_section_title
;
 A Class of Luminescent Cyclometalated Alkynylgold(III) Complexes:
 Synthesis, Characterization, and Electrochemical, Photophysical, and
 Computational Studies of [Au(C^N^C)(C\\tbCR)] (C^N^C = \k3C,N,C
 Bis-cyclometalated 2,6-Diphenylpyridyl)
;
_journal_name_full 'Journal of the American Chemical Society'
_journal_page_first 4350
_journal_page_last 4365
_journal_paper_doi 10.1021/ja068264u
_journal_volume 129
_journal_year 2007
_chemical_formula_moiety 'C25 H15 Au Cl N'
_chemical_formula_sum 'C25 H15 Au Cl N'
_chemical_formula_weight 561.80
_chemical_name_systematic
;
 ?
;
_space_group_IT_number 2
_symmetry_cell_setting triclinic
_symmetry_space_group_name_Hall '-P 1'
_symmetry_space_group_name_H-M 'P -1'
_atom_sites_solution_hydrogens geom
_atom_sites_solution_primary direct
_atom_sites_solution_secondary difmap
_audit_creation_method SHELXL-97
_cell_angle_alpha 106.07(3)
_cell_angle_beta 97.74(3)
_cell_angle_gamma 94.98(3)
_cell_formula_units_Z 2
_cell_length_a 7.4590(15)
_cell_length_b 9.6410(19)
_cell_length_c 14.086(3)
_cell_measurement_reflns_used 0
_cell_measurement_temperature 301(2)
_cell_measurement_theta_max 0
_cell_measurement_theta_min 0
_cell_volume 956.3(4)
_computing_cell_refinement scalepack
_computing_data_collection marcontrol
_computing_data_reduction denzo
_computing_molecular_graphics 'Ortep-3 for Windows (Farrugia, 1997)'
_computing_publication_material 'WinGX publication routines (Farrugia, 1999)'
_computing_structure_refinement 'SHELXL-97 (Sheldrick, 1997)'
_computing_structure_solution 'SHELXS-97 (Sheldrick, 1997)'
_diffrn_ambient_temperature 301(2)
_diffrn_measured_fraction_theta_full 0.924
_diffrn_measured_fraction_theta_max 0.924
_diffrn_measurement_device_type 'marresearch IPDS mar300'
_diffrn_measurement_method oscillation
_diffrn_radiation_monochromator graphite
_diffrn_radiation_source 'fine-focus sealed tube'
_diffrn_radiation_type MoK\a
_diffrn_radiation_wavelength 0.71073
_diffrn_reflns_av_R_equivalents 0.0459
_diffrn_reflns_av_sigmaI/netI 0.0751
_diffrn_reflns_limit_h_max 8
_diffrn_reflns_limit_h_min -8
_diffrn_reflns_limit_k_max 11
_diffrn_reflns_limit_k_min -11
_diffrn_reflns_limit_l_max 16
_diffrn_reflns_limit_l_min -16
_diffrn_reflns_number 6885
_diffrn_reflns_theta_full 25.45
_diffrn_reflns_theta_max 25.45
_diffrn_reflns_theta_min 2.29
_exptl_absorpt_coefficient_mu 7.842
_exptl_absorpt_correction_type none
_exptl_crystal_colour 'pale yellow'
_exptl_crystal_density_diffrn 1.951
_exptl_crystal_description prism
_exptl_crystal_F_000 536
_exptl_crystal_size_max 0.60
_exptl_crystal_size_mid 0.20
_exptl_crystal_size_min 0.12
_refine_diff_density_max 1.764
_refine_diff_density_min -2.862
_refine_diff_density_rms 0.183
_refine_ls_extinction_method none
_refine_ls_goodness_of_fit_ref 1.027
_refine_ls_hydrogen_treatment constr
_refine_ls_matrix_type full
_refine_ls_number_parameters 253
_refine_ls_number_reflns 3260
_refine_ls_number_restraints 0
_refine_ls_restrained_S_all 1.027
_refine_ls_R_factor_all 0.0425
_refine_ls_R_factor_gt 0.0386
_refine_ls_shift/su_max 0.001
_refine_ls_shift/su_mean 0.000
_refine_ls_structure_factor_coef Fsqd
_refine_ls_weighting_details 'calc w=1/[\s^2^(Fo^2^)+(0.0405P)^2^+0.0000P] where P=(Fo^2^+2Fc^2^)/3'
_refine_ls_weighting_scheme calc
_refine_ls_wR_factor_gt 0.0938
_refine_ls_wR_factor_ref 0.0949
_reflns_number_gt 2888
_reflns_number_total 3260
_reflns_threshold_expression >2sigma(I)
_cod_data_source_file ja068264usi20061118_011424.cif
_cod_data_source_block mar1623
_cod_original_cell_volume 956.3(3)
_cod_database_code 4109282

loop_
_symmetry_equiv_pos_as_xyz
'x, y, z'
'-x, -y, -z'

loop_
_atom_site_label
_atom_site_type_symbol
_atom_site_fract_x
_atom_site_fract_y
_atom_site_fract_z
_atom_site_U_iso_or_equiv
_atom_site_adp_type
_atom_site_occupancy
_atom_site_symmetry_multiplicity
_atom_site_calc_flag
_atom_site_refinement_flags
Au1 Au 0.65236(3) 0.94506(3) 0.849729(17) 0.04597(13) Uani 1 1 d .
Cl1 Cl -0.0713(4) 1.2872(3) 0.4189(2) 0.0981(9) Uani 1 1 d .
N1 N 0.7694(8) 0.8748(6) 0.9613(4) 0.0472(13) Uani 1 1 d .
C9 C 0.6704(10) 0.7323(8) 0.7694(6) 0.0553(17) Uani 1 1 d .
C10 C 0.6130(13) 0.6570(10) 0.6670(7) 0.079(3) Uani 1 1 d .
H10 H 0.5622 0.7056 0.6236 0.095 Uiso 1 1 calc R
C11 C 0.6319(19) 0.5130(13) 0.6316(9) 0.103(4) Uani 1 1 d .
H11 H 0.5949 0.4648 0.5638 0.124 Uiso 1 1 calc R
C12 C 0.7042(16) 0.4384(12) 0.6941(11) 0.108(4) Uani 1 1 d .
H12 H 0.7135 0.3399 0.6688 0.130 Uiso 1 1 calc R
C13 C 0.7633(12) 0.5084(10) 0.7944(8) 0.083(3) Uani 1 1 d .
H13 H 0.8140 0.4577 0.8364 0.100 Uiso 1 1 calc R
C14 C 0.7470(11) 0.6551(8) 0.8325(7) 0.064(2) Uani 1 1 d .
C15 C 0.8044(9) 0.7342(8) 0.9397(6) 0.0527(17) Uani 1 1 d .
C16 C 0.8797(11) 0.6875(10) 1.0165(7) 0.069(2) Uani 1 1 d .
H16 H 0.9056 0.5921 1.0041 0.082 Uiso 1 1 calc R
C17 C 0.9181(12) 0.7798(11) 1.1122(7) 0.074(3) Uani 1 1 d .
H17 H 0.9713 0.7467 1.1640 0.089 Uiso 1 1 calc R
C18 C 0.8786(10) 0.9215(10) 1.1326(6) 0.062(2) Uani 1 1 d .
H18 H 0.9011 0.9829 1.1979 0.074 Uiso 1 1 calc R
C19 C 0.8059(9) 0.9699(8) 1.0549(5) 0.0504(16) Uani 1 1 d .
C20 C 0.7532(9) 1.1144(8) 1.0580(5) 0.0504(16) Uani 1 1 d .
C25 C 0.6712(9) 1.1362(8) 0.9667(5) 0.0469(15) Uani 1 1 d .
C24 C 0.6189(10) 1.2694(8) 0.9690(6) 0.0535(17) Uani 1 1 d .
H24 H 0.5631 1.2849 0.9103 0.064 Uiso 1 1 calc R
C23 C 0.6480(12) 1.3814(9) 1.0577(7) 0.065(2) Uani 1 1 d .
H23 H 0.6136 1.4718 1.0576 0.078 Uiso 1 1 calc R
C22 C 0.7268(11) 1.3611(9) 1.1456(6) 0.065(2) Uani 1 1 d .
H22 H 0.7435 1.4367 1.2050 0.078 Uiso 1 1 calc R
C21 C 0.7812(11) 1.2279(10) 1.1456(6) 0.064(2) Uani 1 1 d .
H21 H 0.8371 1.2144 1.2049 0.076 Uiso 1 1 calc R
C1 C 0.5318(11) 1.0155(9) 0.7442(6) 0.0570(18) Uani 1 1 d .
C2 C 0.4401(10) 1.0616(9) 0.6841(5) 0.0543(17) Uani 1 1 d .
C3 C 0.3237(10) 1.1184(8) 0.6186(5) 0.0531(17) Uani 1 1 d .
C4 C 0.2769(11) 1.0439(9) 0.5156(5) 0.0626(19) Uani 1 1 d .
H4 H 0.3241 0.9581 0.4888 0.075 Uiso 1 1 calc R
C5 C 0.1602(12) 1.0993(10) 0.4547(5) 0.070(2) Uani 1 1 d .
H5 H 0.1327 1.0531 0.3862 0.084 Uiso 1 1 calc R
C6 C 0.0843(10) 1.2238(9) 0.4961(6) 0.0568(18) Uani 1 1 d .
C7 C 0.1317(12) 1.2983(9) 0.5936(6) 0.071(2) Uani 1 1 d .
H7 H 0.0844 1.3845 0.6195 0.086 Uiso 1 1 calc R
C8 C 0.2496(12) 1.2466(9) 0.6542(5) 0.067(2) Uani 1 1 d .
H8 H 0.2815 1.2988 0.7216 0.080 Uiso 1 1 calc R

loop_
_atom_site_aniso_label
_atom_site_aniso_U_11
_atom_site_aniso_U_22
_atom_site_aniso_U_33
_atom_site_aniso_U_23
_atom_site_aniso_U_13
_atom_site_aniso_U_12
Au1 0.04472(19) 0.04724(19) 0.04880(18) 0.01761(12) 0.00842(11) 0.00853(11)
Cl1 0.1001(19) 0.118(2) 0.0782(15) 0.0419(15) -0.0171(13) 0.0306(15)
N1 0.040(3) 0.049(3) 0.059(3) 0.025(3) 0.010(2) 0.007(2)
C9 0.048(4) 0.049(4) 0.072(5) 0.022(4) 0.019(3) 0.001(3)
C10 0.087(7) 0.066(6) 0.074(6) 0.003(5) 0.013(5) 0.007(4)
C11 0.119(10) 0.075(8) 0.093(8) -0.008(6) 0.011(7) 0.013(6)
C12 0.098(9) 0.054(6) 0.152(12) -0.009(7) 0.032(8) 0.006(5)
C13 0.067(6) 0.059(5) 0.125(8) 0.023(5) 0.021(5) 0.019(4)
C14 0.053(5) 0.051(5) 0.094(6) 0.024(4) 0.024(4) 0.013(3)
C15 0.033(4) 0.049(4) 0.086(5) 0.029(4) 0.020(3) 0.013(3)
C16 0.053(5) 0.068(5) 0.105(7) 0.048(5) 0.024(4) 0.025(4)
C17 0.061(5) 0.099(7) 0.088(6) 0.063(6) 0.019(4) 0.028(5)
C18 0.047(4) 0.088(6) 0.062(4) 0.040(4) 0.012(3) 0.016(4)
C19 0.042(4) 0.061(5) 0.058(4) 0.031(4) 0.015(3) 0.007(3)
C20 0.045(4) 0.062(5) 0.046(4) 0.020(3) 0.005(3) 0.004(3)
C25 0.041(4) 0.049(4) 0.054(4) 0.020(3) 0.007(3) 0.005(3)
C24 0.047(4) 0.051(4) 0.066(4) 0.022(4) 0.008(3) 0.008(3)
C23 0.056(5) 0.053(5) 0.083(6) 0.014(4) 0.011(4) 0.007(3)
C22 0.054(5) 0.059(5) 0.071(5) 0.001(4) 0.011(4) 0.004(3)
C21 0.063(5) 0.074(6) 0.050(4) 0.016(4) 0.004(3) 0.006(4)
C1 0.065(5) 0.055(5) 0.051(4) 0.013(3) 0.015(3) 0.007(3)
C2 0.055(4) 0.068(5) 0.041(4) 0.019(3) 0.004(3) 0.011(3)
C3 0.056(4) 0.057(5) 0.045(4) 0.015(3) 0.005(3) 0.006(3)
C4 0.067(5) 0.064(5) 0.050(4) 0.007(4) 0.007(3) 0.009(4)
C5 0.066(5) 0.099(7) 0.041(4) 0.017(4) 0.000(3) 0.009(4)
C6 0.054(4) 0.066(5) 0.058(4) 0.034(4) 0.000(3) 0.011(3)
C7 0.087(6) 0.063(5) 0.059(5) 0.013(4) -0.001(4) 0.021(4)
C8 0.085(6) 0.069(5) 0.043(4) 0.012(4) 0.000(3) 0.016(4)

loop_
_atom_type_symbol
_atom_type_description
_atom_type_scat_dispersion_real
_atom_type_scat_dispersion_imag
_atom_type_scat_source
Au Au -2.0133 8.8022 'International Tables Vol C Tables 4.2.6.8 and 6.1.1.4'
Cl Cl 0.1484 0.1585 'International Tables Vol C Tables 4.2.6.8 and 6.1.1.4'
N N 0.0061 0.0033 'International Tables Vol C Tables 4.2.6.8 and 6.1.1.4'
C C 0.0033 0.0016 'International Tables Vol C Tables 4.2.6.8 and 6.1.1.4'
H H 0.0000 0.0000 'International Tables Vol C Tables 4.2.6.8 and 6.1.1.4'

loop_
_geom_angle_atom_site_label_1
_geom_angle_atom_site_label_2
_geom_angle_atom_site_label_3
_geom_angle
C1 Au1 N1 177.9(2)
C1 Au1 C9 100.6(3)
N1 Au1 C9 80.6(3)
C1 Au1 C25 97.3(3)
N1 Au1 C25 81.5(3)
C9 Au1 C25 162.1(3)
C19 N1 C15 123.7(6)
C19 N1 Au1 117.9(5)
C15 N1 Au1 118.5(5)
C14 C9 C10 118.1(8)
C14 C9 Au1 111.1(6)
C10 C9 Au1 130.7(7)
C11 C10 C9 120.2(11)
C11 C10 H10 119.9
C9 C10 H10 119.9
C10 C11 C12 121.1(11)
C10 C11 H11 119.4
C12 C11 H11 119.4
C11 C12 C13 120.4(10)
C11 C12 H12 119.8
C13 C12 H12 119.8
C12 C13 C14 119.8(10)
C12 C13 H13 120.1
C14 C13 H13 120.1
C13 C14 C9 120.4(9)
C13 C14 C15 121.9(8)
C9 C14 C15 117.8(7)
C16 C15 N1 117.7(7)
C16 C15 C14 130.3(7)
N1 C15 C14 112.0(7)
C15 C16 C17 120.5(8)
C15 C16 H16 119.7
C17 C16 H16 119.7
C16 C17 C18 120.8(8)
C16 C17 H17 119.6
C18 C17 H17 119.6
C19 C18 C17 118.8(8)
C19 C18 H18 120.6
C17 C18 H18 120.6
N1 C19 C18 118.5(7)
N1 C19 C20 112.8(6)
C18 C19 C20 128.7(7)
C21 C20 C25 119.7(7)
C21 C20 C19 122.2(7)
C25 C20 C19 118.1(6)
C24 C25 C20 118.6(7)
C24 C25 Au1 131.7(6)
C20 C25 Au1 109.7(5)
C25 C24 C23 120.7(7)
C25 C24 H24 119.7
C23 C24 H24 119.7
C22 C23 C24 121.0(8)
C22 C23 H23 119.5
C24 C23 H23 119.5
C23 C22 C21 119.6(7)
C23 C22 H22 120.2
C21 C22 H22 120.2
C22 C21 C20 120.4(8)
C22 C21 H21 119.8
C20 C21 H21 119.8
C2 C1 Au1 172.7(7)
C1 C2 C3 175.8(8)
C8 C3 C4 117.5(7)
C8 C3 C2 121.6(7)
C4 C3 C2 120.8(7)
C5 C4 C3 119.6(8)
C5 C4 H4 120.2
C3 C4 H4 120.2
C4 C5 C6 119.8(7)
C4 C5 H5 120.1
C6 C5 H5 120.1
C7 C6 C5 121.3(7)
C7 C6 Cl1 119.6(7)
C5 C6 Cl1 119.1(6)
C6 C7 C8 119.4(8)
C6 C7 H7 120.3
C8 C7 H7 120.3
C7 C8 C3 122.2(7)
C7 C8 H8 118.9
C3 C8 H8 118.9

loop_
_geom_bond_atom_site_label_1
_geom_bond_atom_site_label_2
_geom_bond_distance
Au1 C1 1.945(8)
Au1 N1 2.003(6)
Au1 C9 2.076(8)
Au1 C25 2.084(7)
Cl1 C6 1.748(7)
N1 C19 1.358(9)
N1 C15 1.361(9)
C9 C14 1.404(11)
C9 C10 1.411(12)
C10 C11 1.366(14)
C10 H10 0.9300
C11 C12 1.369(18)
C11 H11 0.9300
C12 C13 1.378(15)
C12 H12 0.9300
C13 C14 1.389(11)
C13 H13 0.9300
C14 C15 1.475(12)
C15 C16 1.356(11)
C16 C17 1.371(13)
C16 H16 0.9300
C17 C18 1.382(13)
C17 H17 0.9300
C18 C19 1.370(10)
C18 H18 0.9300
C19 C20 1.471(10)
C20 C21 1.381(11)
C20 C25 1.425(10)
C25 C24 1.368(10)
C24 C23 1.383(11)
C24 H24 0.9300
C23 C22 1.370(12)
C23 H23 0.9300
C22 C21 1.380(12)
C22 H22 0.9300
C21 H21 0.9300
C1 C2 1.220(11)
C2 C3 1.432(11)
C3 C8 1.391(11)
C3 C4 1.409(10)
C4 C5 1.382(12)
C4 H4 0.9300
C5 C6 1.386(12)
C5 H5 0.9300
C6 C7 1.343(11)
C7 C8 1.364(11)
C7 H7 0.9300
C8 H8 0.9300
